data_4312800
loop_
_publ_author_name
'Andrey Yu. Kovalevsky'
'Milan Gembicky'
'Irina V. Novozhilova'
'Philip Coppens'

_publ_section_title
;
 Solid-State Structure Dependence of the Molecular Distortion and
 Spectroscopic Properties of the Cu(I)
 Bis(2,9-dimethyl-1,10-phenanthroline) Ion
;
_journal_name_full 'Inorganic Chemistry'
_journal_page_first 8794
_journal_page_last 8802
_journal_paper_doi 10.1021/ic0348805
_journal_volume 42
_journal_year 2003
_chemical_formula_sum 'C56 H47 Cu N4 O4'
_chemical_formula_weight 903.52
_chemical_melting_point ?
_chemical_name_common '[Cu(I)(dmp)2]Calix'
_chemical_name_systematic
;
  bis-(2,9-dimethyl-1,10-phenanthroline)copper(I) calix[4]arenate
;
_space_group_IT_number 14
_symmetry_cell_setting monoclinic
_symmetry_space_group_name_Hall '-P 2ybc'
_symmetry_space_group_name_H-M 'P 1 21/c 1'
_atom_sites_solution_hydrogens difmap
_atom_sites_solution_primary direct
_atom_sites_solution_secondary difmap
_audit_creation_method SHELXL-97
_cell_angle_alpha 90.00
_cell_angle_beta 101.831(1)
_cell_angle_gamma 90.00
_cell_formula_units_Z 4
_cell_length_a 8.8004(1)
_cell_length_b 23.2875(3)
_cell_length_c 21.1354(3)
_cell_measurement_reflns_used 353
_cell_measurement_temperature 90(1)
_cell_measurement_theta_max 26.37
_cell_measurement_theta_min 1.75
_cell_volume 4239.46(10)
_computing_cell_refinement 'Bruker SMART'
_computing_data_collection 'Bruker SMART'
_computing_data_reduction 'Bruker SAINT'
_computing_molecular_graphics 'Bruker SHELXTL'
_computing_publication_material 'Bruker SHELXTL'
_computing_structure_refinement 'SHELXL-97 (Sheldrick, 1997)'
_computing_structure_solution 'SHELXS-97 (Sheldrick, 1990)'
_diffrn_ambient_temperature 90(1)
_diffrn_measured_fraction_theta_full 0.999
_diffrn_measured_fraction_theta_max 0.999
_diffrn_measurement_device_type 'CCD area detector'
_diffrn_measurement_method 'phi and omega scans'
_diffrn_radiation_monochromator graphite
_diffrn_radiation_source 'rotating anode'
_diffrn_radiation_type MoK\a
_diffrn_radiation_wavelength 0.71073
_diffrn_reflns_av_R_equivalents 0.0447
_diffrn_reflns_av_sigmaI/netI 0.0326
_diffrn_reflns_limit_h_max 11
_diffrn_reflns_limit_h_min -10
_diffrn_reflns_limit_k_max 29
_diffrn_reflns_limit_k_min -29
_diffrn_reflns_limit_l_max 26
_diffrn_reflns_limit_l_min -26
_diffrn_reflns_number 44443
_diffrn_reflns_theta_full 26.37
_diffrn_reflns_theta_max 26.37
_diffrn_reflns_theta_min 1.75
_exptl_absorpt_coefficient_mu 0.572
_exptl_absorpt_correction_T_max 0.9557
_exptl_absorpt_correction_T_min 0.8471
_exptl_absorpt_correction_type 'empirical SADABS 2.05'
_exptl_crystal_colour red
_exptl_crystal_density_diffrn 1.416
_exptl_crystal_density_method 'not measured'
_exptl_crystal_description needle
_exptl_crystal_F_000 1888
_exptl_crystal_size_max 0.30
_exptl_crystal_size_mid 0.08
_exptl_crystal_size_min 0.08
_refine_diff_density_max 0.451
_refine_diff_density_min -0.669
_refine_diff_density_rms 0.072
_refine_ls_extinction_method none
_refine_ls_goodness_of_fit_ref 1.079
_refine_ls_hydrogen_treatment 'riding model, ideal OH and CH3 groups'
_refine_ls_matrix_type full
_refine_ls_number_parameters 590
_refine_ls_number_reflns 8645
_refine_ls_number_restraints 0
_refine_ls_restrained_S_all 1.079
_refine_ls_R_factor_all 0.0535
_refine_ls_R_factor_gt 0.0366
_refine_ls_shift/su_max 0.003
_refine_ls_shift/su_mean <0.001
_refine_ls_structure_factor_coef Fsqd
_refine_ls_weighting_details 'calc w=1/[\s^2^(Fo^2^)+(0.0350P)^2^+5.6507P] where P=(Fo^2^+2Fc^2^)/3'
_refine_ls_weighting_scheme calc
_refine_ls_wR_factor_gt 0.0886
_refine_ls_wR_factor_ref 0.1005
_reflns_number_gt 7001
_reflns_number_total 8645
_reflns_threshold_expression >2sigma(I)
_cod_data_source_file ic0348805si20031028_114907_07.cif
_cod_data_source_block calix
_cod_depositor_comments
;
The following automatic conversions were performed:
'_symmetry_cell_setting' value 'Monoclinic' changed to 'monoclinic'
according to '/home/adriana/struct/CIF-dictionaries/cif_core.dic'
dictionary named 'cif_core.dic' version 2.4.1 from 2010-06-29.

Automatic conversion script
Id: cif_fix_enum 1555 2011-01-17 13:19:09Z saulius 

The following automatic conversions were performed:

'_chemical_melting_point' value 'not measured' was changed to '?' -
the value is undefined or not given.

Automatic conversion script
Id: cif_fix_values 1569 2011-02-09 13:29:24Z adriana 
;
_cod_original_cell_volume 4239.46(9)
_cod_database_code 4312800

loop_
_symmetry_equiv_pos_as_xyz
'x, y, z'
'-x, y+1/2, -z+1/2'
'-x, -y, -z'
'x, -y-1/2, z-1/2'

loop_
_atom_site_label
_atom_site_type_symbol
_atom_site_fract_x
_atom_site_fract_y
_atom_site_fract_z
_atom_site_U_iso_or_equiv
_atom_site_adp_type
_atom_site_occupancy
_atom_site_symmetry_multiplicity
_atom_site_calc_flag
_atom_site_refinement_flags
_atom_site_disorder_assembly
_atom_site_disorder_group
Cu1 Cu 0.48400(3) 0.552706(11) 0.293360(13) 0.01517(8) Uani 1 1 d . . .
O1 O 0.24863(17) 0.69263(7) 0.51786(7) 0.0189(3) Uani 1 1 d . . .
H1O H 0.1887 0.7001 0.5430 0.028 Uiso 1 1 calc R . .
O2 O 0.19263(17) 0.79885(7) 0.43693(7) 0.0163(3) Uani 1 1 d . . .
H2OA H 0.2222 0.7680 0.4542 0.024 Uiso 0.50 1 d PR . .
H2OB H 0.1233 0.8005 0.4579 0.024 Uiso 0.50 1 d PR . .
O3 O 0.01918(18) 0.81525(6) 0.52549(7) 0.0158(3) Uani 1 1 d . . .
H3O H 0.0270 0.7864 0.5499 0.024 Uiso 1 1 calc R . .
O4 O 0.05492(17) 0.72220(6) 0.58438(7) 0.0141(3) Uani 1 1 d . . .
N1 N 0.4373(2) 0.48500(7) 0.23181(8) 0.0131(4) Uani 1 1 d . . .
N2 N 0.2732(2) 0.53181(8) 0.31224(8) 0.0130(4) Uani 1 1 d . . .
N3 N 0.5564(2) 0.63073(8) 0.27028(8) 0.0129(4) Uani 1 1 d . . .
N4 N 0.6465(2) 0.56604(8) 0.37674(9) 0.0136(4) Uani 1 1 d . . .
C1 C 0.1953(3) 0.55645(9) 0.35313(10) 0.0160(4) Uani 1 1 d . . .
C2 C 0.0549(3) 0.53262(10) 0.36359(11) 0.0202(5) Uani 1 1 d . . .
H2 H 0.0017 0.5505 0.3932 0.024 Uiso 1 1 calc R . .
C3 C -0.0049(3) 0.48415(10) 0.33160(11) 0.0193(5) Uani 1 1 d . . .
H3 H -0.0993 0.4682 0.3389 0.023 Uiso 1 1 calc R . .
C4 C 0.0744(3) 0.45780(9) 0.28758(10) 0.0153(4) Uani 1 1 d . . .
C5 C 0.0182(3) 0.40814(9) 0.24996(11) 0.0178(5) Uani 1 1 d . . .
H5 H -0.0746 0.3900 0.2558 0.021 Uiso 1 1 calc R . .
C6 C 0.0957(3) 0.38671(9) 0.20620(11) 0.0173(5) Uani 1 1 d . . .
H6 H 0.0543 0.3546 0.1806 0.021 Uiso 1 1 calc R . .
C7 C 0.2395(3) 0.41157(9) 0.19772(10) 0.0147(4) Uani 1 1 d . . .
C8 C 0.3253(3) 0.39118(10) 0.15296(11) 0.0186(5) Uani 1 1 d . . .
H8 H 0.2891 0.3593 0.1261 0.022 Uiso 1 1 calc R . .
C9 C 0.4611(3) 0.41779(10) 0.14856(11) 0.0195(5) Uani 1 1 d . . .
H9 H 0.5194 0.4042 0.1184 0.023 Uiso 1 1 calc R . .
C10 C 0.5154(3) 0.46507(10) 0.18822(10) 0.0163(4) Uani 1 1 d . . .
C11 C 0.2143(2) 0.48341(9) 0.28019(10) 0.0128(4) Uani 1 1 d . . .
C12 C 0.3002(2) 0.45930(9) 0.23552(10) 0.0127(4) Uani 1 1 d . . .
C13 C 0.2633(3) 0.60987(10) 0.38713(11) 0.0221(5) Uani 1 1 d . . .
H13A H 0.3557 0.5999 0.4198 0.033 Uiso 1 1 calc R . .
H13B H 0.1865 0.6282 0.4082 0.033 Uiso 1 1 calc R . .
H13C H 0.2924 0.6365 0.3557 0.033 Uiso 1 1 calc R . .
C14 C 0.6618(3) 0.49582(11) 0.18263(12) 0.0234(5) Uani 1 1 d . . .
H14A H 0.6365 0.5282 0.1528 0.035 Uiso 1 1 calc R . .
H14B H 0.7311 0.4693 0.1662 0.035 Uiso 1 1 calc R . .
H14C H 0.7135 0.5100 0.2253 0.035 Uiso 1 1 calc R . .
C15 C 0.6817(3) 0.53455(9) 0.43058(11) 0.0164(4) Uani 1 1 d . . .
C16 C 0.7890(3) 0.55376(10) 0.48530(11) 0.0192(5) Uani 1 1 d . . .
H16 H 0.8112 0.5306 0.5231 0.023 Uiso 1 1 calc R . .
C17 C 0.8614(3) 0.60571(10) 0.48428(11) 0.0175(5) Uani 1 1 d . . .
H17 H 0.9345 0.6186 0.5210 0.021 Uiso 1 1 calc R . .
C18 C 0.8264(2) 0.64001(9) 0.42800(10) 0.0140(4) Uani 1 1 d . . .
C19 C 0.8984(3) 0.69417(9) 0.42175(11) 0.0171(5) Uani 1 1 d . . .
H19 H 0.9755 0.7083 0.4565 0.021 Uiso 1 1 calc R . .
C20 C 0.8582(3) 0.72558(9) 0.36707(11) 0.0168(4) Uani 1 1 d . . .
H20 H 0.9089 0.7611 0.3637 0.020 Uiso 1 1 calc R . .
C21 C 0.7402(2) 0.70610(9) 0.31410(10) 0.0145(4) Uani 1 1 d . . .
C22 C 0.6909(3) 0.73756(9) 0.25672(11) 0.0156(4) Uani 1 1 d . . .
H22 H 0.7354 0.7740 0.2515 0.019 Uiso 1 1 calc R . .
C23 C 0.5785(2) 0.71543(9) 0.20846(11) 0.0153(4) Uani 1 1 d . . .
H23 H 0.5455 0.7364 0.1695 0.018 Uiso 1 1 calc R . .
C24 C 0.5111(2) 0.66143(9) 0.21627(10) 0.0138(4) Uani 1 1 d . . .
C25 C 0.7154(2) 0.61855(9) 0.37590(10) 0.0126(4) Uani 1 1 d . . .
C26 C 0.6693(2) 0.65267(9) 0.31838(10) 0.0127(4) Uani 1 1 d . . .
C27 C 0.5996(3) 0.47812(10) 0.43046(12) 0.0224(5) Uani 1 1 d . . .
H27A H 0.5013 0.4839 0.4445 0.034 Uiso 1 1 calc R . .
H27B H 0.6651 0.4515 0.4601 0.034 Uiso 1 1 calc R . .
H27C H 0.5787 0.4621 0.3867 0.034 Uiso 1 1 calc R . .
C28 C 0.3871(3) 0.63771(10) 0.16426(11) 0.0194(5) Uani 1 1 d . . .
H28A H 0.4093 0.6476 0.1220 0.029 Uiso 1 1 calc R . .
H28B H 0.2867 0.6540 0.1680 0.029 Uiso 1 1 calc R . .
H28C H 0.3838 0.5958 0.1685 0.029 Uiso 1 1 calc R . .
C29 C 0.4245(3) 0.66111(9) 0.61373(10) 0.0137(4) Uani 1 1 d . . .
C30 C 0.5784(3) 0.65200(9) 0.64476(11) 0.0162(4) Uani 1 1 d . . .
H30A H 0.5997 0.6337 0.6858 0.019 Uiso 1 1 calc R . .
C31 C 0.7009(3) 0.66896(9) 0.61717(11) 0.0164(4) Uani 1 1 d . . .
H31A H 0.8050 0.6619 0.6387 0.020 Uiso 1 1 calc R . .
C32 C 0.6695(3) 0.69651(9) 0.55762(11) 0.0148(4) Uani 1 1 d . . .
H32A H 0.7533 0.7090 0.5390 0.018 Uiso 1 1 calc R . .
C33 C 0.5180(2) 0.70625(9) 0.52468(10) 0.0131(4) Uani 1 1 d . . .
C34 C 0.3953(2) 0.68669(9) 0.55241(10) 0.0133(4) Uani 1 1 d . . .
C35 C 0.4851(3) 0.73999(9) 0.46177(10) 0.0158(4) Uani 1 1 d . . .
H35A H 0.5711 0.7343 0.4387 0.019 Uiso 1 1 calc R . .
H35B H 0.3884 0.7256 0.4338 0.019 Uiso 1 1 calc R . .
C36 C 0.4683(3) 0.80361(9) 0.47488(10) 0.0141(4) Uani 1 1 d . . .
C37 C 0.5978(3) 0.83696(10) 0.50033(10) 0.0167(4) Uani 1 1 d . . .
H37A H 0.6983 0.8203 0.5058 0.020 Uiso 1 1 calc R . .
C38 C 0.5840(3) 0.89376(10) 0.51784(11) 0.0186(5) Uani 1 1 d . . .
H38A H 0.6739 0.9158 0.5350 0.022 Uiso 1 1 calc R . .
C39 C 0.4373(3) 0.91821(10) 0.50998(10) 0.0171(5) Uani 1 1 d . . .
H39A H 0.4273 0.9569 0.5227 0.021 Uiso 1 1 calc R . .
C40 C 0.3050(2) 0.88683(9) 0.48369(10) 0.0136(4) Uani 1 1 d . . .
C41 C 0.3215(2) 0.82969(9) 0.46539(10) 0.0132(4) Uani 1 1 d . . .
C42 C 0.1456(3) 0.91426(9) 0.47610(10) 0.0161(4) Uani 1 1 d . . .
H42A H 0.1513 0.9544 0.4613 0.019 Uiso 1 1 calc R . .
H42B H 0.0718 0.8933 0.4423 0.019 Uiso 1 1 calc R . .
C43 C 0.0837(2) 0.91423(9) 0.53808(10) 0.0141(4) Uani 1 1 d . . .
C44 C 0.0857(2) 0.96474(9) 0.57339(11) 0.0156(4) Uani 1 1 d . . .
H44A H 0.1246 0.9989 0.5580 0.019 Uiso 1 1 calc R . .
C45 C 0.0317(3) 0.96601(10) 0.63074(11) 0.0170(5) Uani 1 1 d . . .
H45A H 0.0307 1.0010 0.6537 0.020 Uiso 1 1 calc R . .
C46 C -0.0206(2) 0.91587(10) 0.65408(10) 0.0156(4) Uani 1 1 d . . .
H46A H -0.0549 0.9167 0.6939 0.019 Uiso 1 1 calc R . .
C47 C -0.0241(2) 0.86427(9) 0.62059(10) 0.0138(4) Uani 1 1 d . . .
C48 C 0.0264(2) 0.86399(9) 0.56161(10) 0.0128(4) Uani 1 1 d . . .
C49 C -0.0803(3) 0.81038(9) 0.64828(11) 0.0161(4) Uani 1 1 d . . .
H49A H -0.1462 0.7886 0.6127 0.019 Uiso 1 1 calc R . .
H49B H -0.1462 0.8215 0.6790 0.019 Uiso 1 1 calc R . .
C50 C 0.0480(3) 0.77123(9) 0.68282(11) 0.0158(4) Uani 1 1 d . . .
C51 C 0.1052(3) 0.77687(10) 0.74897(11) 0.0188(5) Uani 1 1 d . . .
H51A H 0.0635 0.8057 0.7723 0.023 Uiso 1 1 calc R . .
C52 C 0.2217(3) 0.74140(10) 0.78166(11) 0.0215(5) Uani 1 1 d . . .
H52A H 0.2600 0.7460 0.8268 0.026 Uiso 1 1 calc R . .
C53 C 0.2816(3) 0.69904(10) 0.74759(11) 0.0191(5) Uani 1 1 d . . .
H53A H 0.3613 0.6746 0.7699 0.023 Uiso 1 1 calc R . .
C54 C 0.2274(3) 0.69160(9) 0.68138(10) 0.0154(4) Uani 1 1 d . . .
C55 C 0.1097(2) 0.72824(9) 0.64836(10) 0.0141(4) Uani 1 1 d . . .
C56 C 0.2921(3) 0.64372(9) 0.64569(11) 0.0166(4) Uani 1 1 d . . .
H56A H 0.3285 0.6123 0.6767 0.020 Uiso 1 1 calc R . .
H56B H 0.2067 0.6282 0.6121 0.020 Uiso 1 1 calc R . .

loop_
_atom_site_aniso_label
_atom_site_aniso_U_11
_atom_site_aniso_U_22
_atom_site_aniso_U_33
_atom_site_aniso_U_23
_atom_site_aniso_U_13
_atom_site_aniso_U_12
Cu1 0.01570(14) 0.01368(14) 0.01546(14) -0.00217(10) 0.00162(10) -0.00446(10)
O1 0.0126(8) 0.0298(9) 0.0132(8) -0.0009(6) -0.0001(6) 0.0030(7)
O2 0.0148(8) 0.0179(8) 0.0148(7) -0.0021(6) -0.0004(6) 0.0004(6)
O3 0.0207(8) 0.0129(7) 0.0143(7) -0.0016(6) 0.0049(6) 0.0000(6)
O4 0.0147(7) 0.0157(8) 0.0113(7) -0.0012(6) 0.0013(6) -0.0021(6)
N1 0.0141(9) 0.0121(9) 0.0127(9) 0.0016(7) 0.0021(7) 0.0012(7)
N2 0.0162(9) 0.0109(9) 0.0114(8) -0.0002(7) 0.0013(7) 0.0009(7)
N3 0.0123(9) 0.0138(9) 0.0123(9) -0.0014(7) 0.0021(7) 0.0001(7)
N4 0.0146(9) 0.0122(9) 0.0139(9) -0.0012(7) 0.0024(7) 0.0002(7)
C1 0.0173(11) 0.0167(11) 0.0132(10) 0.0006(8) 0.0016(8) 0.0035(9)
C2 0.0194(12) 0.0255(12) 0.0170(11) 0.0004(9) 0.0072(9) 0.0050(10)
C3 0.0151(11) 0.0246(12) 0.0192(11) 0.0056(9) 0.0060(9) -0.0005(9)
C4 0.0163(11) 0.0156(11) 0.0140(10) 0.0043(8) 0.0032(8) 0.0000(8)
C5 0.0157(11) 0.0153(11) 0.0211(11) 0.0065(9) 0.0009(9) -0.0050(9)
C6 0.0199(11) 0.0100(10) 0.0191(11) 0.0016(8) -0.0027(9) -0.0017(9)
C7 0.0171(11) 0.0111(10) 0.0136(10) 0.0026(8) -0.0021(8) 0.0019(8)
C8 0.0243(12) 0.0131(11) 0.0169(11) -0.0037(8) 0.0006(9) 0.0026(9)
C9 0.0213(12) 0.0224(12) 0.0149(11) -0.0026(9) 0.0037(9) 0.0053(9)
C10 0.0156(11) 0.0199(11) 0.0129(10) 0.0018(8) 0.0015(8) 0.0022(9)
C11 0.0156(10) 0.0104(10) 0.0111(10) 0.0021(8) -0.0001(8) 0.0018(8)
C12 0.0142(10) 0.0102(10) 0.0130(10) 0.0023(8) 0.0010(8) 0.0006(8)
C13 0.0264(13) 0.0200(12) 0.0199(12) -0.0073(9) 0.0049(10) 0.0006(10)
C14 0.0183(12) 0.0310(14) 0.0222(12) -0.0021(10) 0.0077(10) -0.0016(10)
C15 0.0204(11) 0.0133(10) 0.0166(11) -0.0012(8) 0.0062(9) 0.0019(9)
C16 0.0245(12) 0.0192(11) 0.0136(10) 0.0024(9) 0.0034(9) 0.0046(9)
C17 0.0182(11) 0.0188(11) 0.0142(11) -0.0037(9) -0.0001(9) 0.0039(9)
C18 0.0128(10) 0.0143(10) 0.0144(10) -0.0033(8) 0.0016(8) 0.0018(8)
C19 0.0145(11) 0.0169(11) 0.0173(11) -0.0047(9) -0.0028(9) -0.0003(8)
C20 0.0159(11) 0.0127(10) 0.0208(11) -0.0027(8) 0.0017(9) -0.0038(8)
C21 0.0150(11) 0.0130(10) 0.0159(10) -0.0014(8) 0.0043(8) 0.0004(8)
C22 0.0156(11) 0.0118(10) 0.0197(11) 0.0003(8) 0.0047(9) 0.0004(8)
C23 0.0154(10) 0.0139(11) 0.0166(11) 0.0020(8) 0.0030(8) 0.0048(8)
C24 0.0109(10) 0.0162(11) 0.0144(10) 0.0004(8) 0.0026(8) 0.0034(8)
C25 0.0135(10) 0.0107(10) 0.0139(10) -0.0012(8) 0.0034(8) 0.0016(8)
C26 0.0120(10) 0.0132(10) 0.0129(10) -0.0022(8) 0.0026(8) 0.0012(8)
C27 0.0324(14) 0.0155(11) 0.0196(12) 0.0019(9) 0.0056(10) -0.0029(10)
C28 0.0162(11) 0.0221(12) 0.0179(11) -0.0007(9) -0.0011(9) -0.0003(9)
C29 0.0176(11) 0.0079(10) 0.0152(10) -0.0015(8) 0.0022(8) -0.0018(8)
C30 0.0193(11) 0.0100(10) 0.0171(11) 0.0019(8) -0.0015(9) 0.0011(8)
C31 0.0142(11) 0.0120(10) 0.0203(11) -0.0012(8) -0.0027(9) 0.0027(8)
C32 0.0155(11) 0.0102(10) 0.0193(11) -0.0024(8) 0.0047(9) 0.0010(8)
C33 0.0172(11) 0.0084(10) 0.0134(10) -0.0030(8) 0.0028(8) 0.0025(8)
C34 0.0136(10) 0.0101(10) 0.0144(10) -0.0031(8) -0.0010(8) 0.0017(8)
C35 0.0177(11) 0.0181(11) 0.0122(10) 0.0002(8) 0.0043(8) 0.0056(9)
C36 0.0167(11) 0.0153(11) 0.0108(10) 0.0029(8) 0.0043(8) 0.0019(8)
C37 0.0141(11) 0.0212(11) 0.0150(10) 0.0072(9) 0.0037(8) 0.0025(9)
C38 0.0164(11) 0.0226(12) 0.0165(11) 0.0027(9) 0.0026(9) -0.0048(9)
C39 0.0223(12) 0.0133(11) 0.0164(11) 0.0022(8) 0.0055(9) -0.0003(9)
C40 0.0152(10) 0.0150(11) 0.0109(10) 0.0044(8) 0.0033(8) 0.0031(8)
C41 0.0155(11) 0.0165(11) 0.0071(9) 0.0021(8) 0.0012(8) -0.0001(8)
C42 0.0179(11) 0.0150(11) 0.0152(10) 0.0045(8) 0.0029(9) 0.0042(9)
C43 0.0105(10) 0.0160(11) 0.0148(10) 0.0009(8) 0.0001(8) 0.0039(8)
C44 0.0143(10) 0.0119(10) 0.0190(11) 0.0009(8) -0.0003(9) 0.0029(8)
C45 0.0145(11) 0.0158(11) 0.0179(11) -0.0058(8) -0.0030(9) 0.0041(9)
C46 0.0118(10) 0.0199(11) 0.0145(10) -0.0023(8) 0.0012(8) 0.0035(8)
C47 0.0089(10) 0.0170(11) 0.0142(10) -0.0011(8) -0.0010(8) 0.0010(8)
C48 0.0082(9) 0.0150(10) 0.0140(10) -0.0027(8) -0.0006(8) 0.0033(8)
C49 0.0144(11) 0.0188(11) 0.0166(11) -0.0032(9) 0.0068(9) -0.0023(9)
C50 0.0150(11) 0.0164(11) 0.0167(11) 0.0010(8) 0.0050(9) -0.0049(8)
C51 0.0232(12) 0.0199(11) 0.0147(11) -0.0028(9) 0.0069(9) -0.0048(9)
C52 0.0274(13) 0.0248(13) 0.0114(10) 0.0012(9) 0.0021(9) -0.0066(10)
C53 0.0212(12) 0.0186(11) 0.0164(11) 0.0050(9) 0.0011(9) -0.0048(9)
C54 0.0163(11) 0.0138(11) 0.0163(11) 0.0015(8) 0.0037(9) -0.0063(8)
C55 0.0143(10) 0.0145(10) 0.0136(10) 0.0004(8) 0.0033(8) -0.0068(8)
C56 0.0173(11) 0.0124(10) 0.0185(11) 0.0035(8) -0.0003(9) -0.0027(8)

loop_
_atom_type_symbol
_atom_type_description
_atom_type_scat_dispersion_real
_atom_type_scat_dispersion_imag
_atom_type_scat_source
C C 0.0033 0.0016 'International Tables Vol C Tables 4.2.6.8 and 6.1.1.4'
H H 0.0000 0.0000 'International Tables Vol C Tables 4.2.6.8 and 6.1.1.4'
N N 0.0061 0.0033 'International Tables Vol C Tables 4.2.6.8 and 6.1.1.4'
O O 0.0106 0.0060 'International Tables Vol C Tables 4.2.6.8 and 6.1.1.4'
Cu Cu 0.3201 1.2651 'International Tables Vol C Tables 4.2.6.8 and 6.1.1.4'

loop_
_geom_angle_atom_site_label_1
_geom_angle_atom_site_label_2
_geom_angle_atom_site_label_3
_geom_angle
_geom_angle_site_symmetry_1
_geom_angle_site_symmetry_3
_geom_angle_publ_flag
N3 Cu1 N1 125.19(7) . . ?
N3 Cu1 N2 127.47(7) . . ?
N1 Cu1 N2 82.37(7) . . ?
N3 Cu1 N4 82.67(7) . . ?
N1 Cu1 N4 132.91(7) . . ?
N2 Cu1 N4 111.75(7) . . ?
C10 N1 C12 118.17(19) . . ?
C10 N1 Cu1 130.10(15) . . ?
C12 N1 Cu1 111.65(14) . . ?
C1 N2 C11 118.89(19) . . ?
C1 N2 Cu1 129.26(15) . . ?
C11 N2 Cu1 111.71(14) . . ?
C24 N3 C26 118.66(18) . . ?
C24 N3 Cu1 129.36(15) . . ?
C26 N3 Cu1 111.97(14) . . ?
C15 N4 C25 118.44(19) . . ?
C15 N4 Cu1 130.34(15) . . ?
C25 N4 Cu1 110.93(14) . . ?
N2 C1 C2 120.9(2) . . ?
N2 C1 C13 117.3(2) . . ?
C2 C1 C13 121.8(2) . . ?
C3 C2 C1 120.6(2) . . ?
C2 C3 C4 119.5(2) . . ?
C11 C4 C3 116.8(2) . . ?
C11 C4 C5 119.4(2) . . ?
C3 C4 C5 123.7(2) . . ?
C6 C5 C4 120.8(2) . . ?
C5 C6 C7 121.2(2) . . ?
C8 C7 C12 117.0(2) . . ?
C8 C7 C6 123.7(2) . . ?
C12 C7 C6 119.3(2) . . ?
C9 C8 C7 119.3(2) . . ?
C8 C9 C10 120.6(2) . . ?
N1 C10 C9 121.4(2) . . ?
N1 C10 C14 117.3(2) . . ?
C9 C10 C14 121.3(2) . . ?
N2 C11 C4 123.30(19) . . ?
N2 C11 C12 116.85(19) . . ?
C4 C11 C12 119.82(19) . . ?
N1 C12 C7 123.42(19) . . ?
N1 C12 C11 117.17(19) . . ?
C7 C12 C11 119.41(19) . . ?
N4 C15 C16 121.7(2) . . ?
N4 C15 C27 116.9(2) . . ?
C16 C15 C27 121.4(2) . . ?
C17 C16 C15 120.2(2) . . ?
C16 C17 C18 119.4(2) . . ?
C25 C18 C17 117.1(2) . . ?
C25 C18 C19 119.42(19) . . ?
C17 C18 C19 123.5(2) . . ?
C20 C19 C18 120.9(2) . . ?
C19 C20 C21 121.1(2) . . ?
C26 C21 C22 117.0(2) . . ?
C26 C21 C20 119.3(2) . . ?
C22 C21 C20 123.6(2) . . ?
C23 C22 C21 119.6(2) . . ?
C22 C23 C24 120.3(2) . . ?
N3 C24 C23 121.1(2) . . ?
N3 C24 C28 118.55(19) . . ?
C23 C24 C28 120.37(19) . . ?
N4 C25 C18 123.16(19) . . ?
N4 C25 C26 117.11(19) . . ?
C18 C25 C26 119.73(19) . . ?
N3 C26 C21 123.27(19) . . ?
N3 C26 C25 117.27(19) . . ?
C21 C26 C25 119.46(19) . . ?
C30 C29 C34 118.4(2) . . ?
C30 C29 C56 120.72(19) . . ?
C34 C29 C56 120.88(19) . . ?
C31 C30 C29 121.6(2) . . ?
C30 C31 C32 119.1(2) . . ?
C31 C32 C33 121.4(2) . . ?
C32 C33 C34 118.55(19) . . ?
C32 C33 C35 120.89(19) . . ?
C34 C33 C35 120.49(19) . . ?
O1 C34 C29 121.06(19) . . ?
O1 C34 C33 118.10(19) . . ?
C29 C34 C33 120.83(19) . . ?
C36 C35 C33 110.64(17) . . ?
C37 C36 C41 118.0(2) . . ?
C37 C36 C35 120.8(2) . . ?
C41 C36 C35 121.1(2) . . ?
C38 C37 C36 121.7(2) . . ?
C37 C38 C39 119.3(2) . . ?
C38 C39 C40 120.9(2) . . ?
C39 C40 C41 118.9(2) . . ?
C39 C40 C42 120.0(2) . . ?
C41 C40 C42 121.1(2) . . ?
O2 C41 C40 119.62(19) . . ?
O2 C41 C36 119.32(19) . . ?
C40 C41 C36 121.1(2) . . ?
C43 C42 C40 113.28(17) . . ?
C44 C43 C48 118.7(2) . . ?
C44 C43 C42 119.7(2) . . ?
C48 C43 C42 121.62(19) . . ?
C45 C44 C43 121.1(2) . . ?
C46 C45 C44 119.4(2) . . ?
C45 C46 C47 121.5(2) . . ?
C46 C47 C48 118.5(2) . . ?
C46 C47 C49 119.68(19) . . ?
C48 C47 C49 121.85(19) . . ?
O3 C48 C43 118.32(18) . . ?
O3 C48 C47 120.91(19) . . ?
C43 C48 C47 120.76(19) . . ?
C47 C49 C50 114.53(18) . . ?
C51 C50 C55 119.2(2) . . ?
C51 C50 C49 120.5(2) . . ?
C55 C50 C49 120.35(19) . . ?
C52 C51 C50 121.5(2) . . ?
C51 C52 C53 119.1(2) . . ?
C52 C53 C54 121.4(2) . . ?
C53 C54 C55 119.1(2) . . ?
C53 C54 C56 120.2(2) . . ?
C55 C54 C56 120.63(19) . . ?
O4 C55 C50 119.76(19) . . ?
O4 C55 C54 120.58(19) . . ?
C50 C55 C54 119.7(2) . . ?
C29 C56 C54 115.16(18) . . ?

loop_
_geom_bond_atom_site_label_1
_geom_bond_atom_site_label_2
_geom_bond_distance
_geom_bond_site_symmetry_2
_geom_bond_publ_flag
Cu1 N3 2.0182(18) . ?
Cu1 N1 2.0317(18) . ?
Cu1 N2 2.0349(18) . ?
Cu1 N4 2.0527(18) . ?
O1 C34 1.354(3) . ?
O2 C41 1.373(3) . ?
O3 C48 1.362(3) . ?
O4 C55 1.347(3) . ?
N1 C10 1.340(3) . ?
N1 C12 1.364(3) . ?
N2 C1 1.338(3) . ?
N2 C11 1.362(3) . ?
N3 C24 1.336(3) . ?
N3 C26 1.367(3) . ?
N4 C15 1.336(3) . ?
N4 C25 1.367(3) . ?
C1 C2 1.413(3) . ?
C1 C13 1.499(3) . ?
C2 C3 1.365(3) . ?
C3 C4 1.413(3) . ?
C4 C11 1.405(3) . ?
C4 C5 1.433(3) . ?
C5 C6 1.352(3) . ?
C6 C7 1.436(3) . ?
C7 C8 1.408(3) . ?
C7 C12 1.409(3) . ?
C8 C9 1.366(3) . ?
C9 C10 1.407(3) . ?
C10 C14 1.500(3) . ?
C11 C12 1.439(3) . ?
C15 C16 1.408(3) . ?
C15 C27 1.499(3) . ?
C16 C17 1.370(3) . ?
C17 C18 1.413(3) . ?
C18 C25 1.405(3) . ?
C18 C19 1.430(3) . ?
C19 C20 1.352(3) . ?
C20 C21 1.436(3) . ?
C21 C26 1.403(3) . ?
C21 C22 1.407(3) . ?
C22 C23 1.368(3) . ?
C23 C24 1.415(3) . ?
C24 C28 1.487(3) . ?
C25 C26 1.439(3) . ?
C29 C30 1.395(3) . ?
C29 C34 1.402(3) . ?
C29 C56 1.517(3) . ?
C30 C31 1.384(3) . ?
C31 C32 1.389(3) . ?
C32 C33 1.390(3) . ?
C33 C34 1.405(3) . ?
C33 C35 1.520(3) . ?
C35 C36 1.520(3) . ?
C36 C37 1.393(3) . ?
C36 C41 1.404(3) . ?
C37 C38 1.386(3) . ?
C38 C39 1.389(3) . ?
C39 C40 1.391(3) . ?
C40 C41 1.402(3) . ?
C40 C42 1.520(3) . ?
C42 C43 1.518(3) . ?
C43 C44 1.391(3) . ?
C43 C48 1.405(3) . ?
C44 C45 1.390(3) . ?
C45 C46 1.382(3) . ?
C46 C47 1.392(3) . ?
C47 C48 1.406(3) . ?
C47 C49 1.510(3) . ?
C49 C50 1.517(3) . ?
C50 C51 1.392(3) . ?
C50 C55 1.411(3) . ?
C51 C52 1.385(3) . ?
C52 C53 1.387(3) . ?
C53 C54 1.394(3) . ?
C54 C55 1.411(3) . ?
C54 C56 1.521(3) . ?

loop_
_geom_torsion_atom_site_label_1
_geom_torsion_atom_site_label_2
_geom_torsion_atom_site_label_3
_geom_torsion_atom_site_label_4
_geom_torsion
_geom_torsion_site_symmetry_1
_geom_torsion_site_symmetry_2
_geom_torsion_site_symmetry_3
_geom_torsion_site_symmetry_4
_geom_torsion_publ_flag
N3 Cu1 N1 C10 43.0(2) . . . . ?
N2 Cu1 N1 C10 174.0(2) . . . . ?
N4 Cu1 N1 C10 -73.3(2) . . . . ?
N3 Cu1 N1 C12 -133.55(14) . . . . ?
N2 Cu1 N1 C12 -2.51(14) . . . . ?
N4 Cu1 N1 C12 110.18(15) . . . . ?
N3 Cu1 N2 C1 -51.1(2) . . . . ?
N1 Cu1 N2 C1 179.87(19) . . . . ?
N4 Cu1 N2 C1 46.5(2) . . . . ?
N3 Cu1 N2 C11 133.43(14) . . . . ?
N1 Cu1 N2 C11 4.38(14) . . . . ?
N4 Cu1 N2 C11 -128.95(14) . . . . ?
N1 Cu1 N3 C24 40.1(2) . . . . ?
N2 Cu1 N3 C24 -69.5(2) . . . . ?
N4 Cu1 N3 C24 178.66(19) . . . . ?
N1 Cu1 N3 C26 -138.93(13) . . . . ?
N2 Cu1 N3 C26 111.45(14) . . . . ?
N4 Cu1 N3 C26 -0.40(14) . . . . ?
N3 Cu1 N4 C15 175.2(2) . . . . ?
N1 Cu1 N4 C15 -52.5(2) . . . . ?
N2 Cu1 N4 C15 47.7(2) . . . . ?
N3 Cu1 N4 C25 1.59(14) . . . . ?
N1 Cu1 N4 C25 133.96(14) . . . . ?
N2 Cu1 N4 C25 -125.93(14) . . . . ?
C11 N2 C1 C2 0.6(3) . . . . ?
Cu1 N2 C1 C2 -174.62(16) . . . . ?
C11 N2 C1 C13 -179.60(19) . . . . ?
Cu1 N2 C1 C13 5.2(3) . . . . ?
N2 C1 C2 C3 -0.7(3) . . . . ?
C13 C1 C2 C3 179.5(2) . . . . ?
C1 C2 C3 C4 -0.1(3) . . . . ?
C2 C3 C4 C11 0.9(3) . . . . ?
C2 C3 C4 C5 -177.6(2) . . . . ?
C11 C4 C5 C6 -1.9(3) . . . . ?
C3 C4 C5 C6 176.6(2) . . . . ?
C4 C5 C6 C7 2.4(3) . . . . ?
C5 C6 C7 C8 -180.0(2) . . . . ?
C5 C6 C7 C12 -0.3(3) . . . . ?
C12 C7 C8 C9 0.4(3) . . . . ?
C6 C7 C8 C9 -179.9(2) . . . . ?
C7 C8 C9 C10 0.0(3) . . . . ?
C12 N1 C10 C9 -2.0(3) . . . . ?
Cu1 N1 C10 C9 -178.37(16) . . . . ?
C12 N1 C10 C14 176.99(19) . . . . ?
Cu1 N1 C10 C14 0.7(3) . . . . ?
C8 C9 C10 N1 0.8(3) . . . . ?
C8 C9 C10 C14 -178.2(2) . . . . ?
C1 N2 C11 C4 0.3(3) . . . . ?
Cu1 N2 C11 C4 176.28(16) . . . . ?
C1 N2 C11 C12 178.46(19) . . . . ?
Cu1 N2 C11 C12 -5.5(2) . . . . ?
C3 C4 C11 N2 -1.0(3) . . . . ?
C5 C4 C11 N2 177.58(19) . . . . ?
C3 C4 C11 C12 -179.17(19) . . . . ?
C5 C4 C11 C12 -0.6(3) . . . . ?
C10 N1 C12 C7 2.6(3) . . . . ?
Cu1 N1 C12 C7 179.54(16) . . . . ?
C10 N1 C12 C11 -176.71(19) . . . . ?
Cu1 N1 C12 C11 0.3(2) . . . . ?
C8 C7 C12 N1 -1.7(3) . . . . ?
C6 C7 C12 N1 178.59(19) . . . . ?
C8 C7 C12 C11 177.51(19) . . . . ?
C6 C7 C12 C11 -2.2(3) . . . . ?
N2 C11 C12 N1 3.6(3) . . . . ?
C4 C11 C12 N1 -178.13(19) . . . . ?
N2 C11 C12 C7 -175.68(18) . . . . ?
C4 C11 C12 C7 2.6(3) . . . . ?
C25 N4 C15 C16 -1.1(3) . . . . ?
Cu1 N4 C15 C16 -174.29(16) . . . . ?
C25 N4 C15 C27 177.92(19) . . . . ?
Cu1 N4 C15 C27 4.7(3) . . . . ?
N4 C15 C16 C17 -0.5(3) . . . . ?
C27 C15 C16 C17 -179.5(2) . . . . ?
C15 C16 C17 C18 0.6(3) . . . . ?
C16 C17 C18 C25 0.9(3) . . . . ?
C16 C17 C18 C19 -178.5(2) . . . . ?
C25 C18 C19 C20 1.7(3) . . . . ?
C17 C18 C19 C20 -178.9(2) . . . . ?
C18 C19 C20 C21 1.1(3) . . . . ?
C19 C20 C21 C26 -2.2(3) . . . . ?
C19 C20 C21 C22 178.4(2) . . . . ?
C26 C21 C22 C23 0.0(3) . . . . ?
C20 C21 C22 C23 179.5(2) . . . . ?
C21 C22 C23 C24 0.5(3) . . . . ?
C26 N3 C24 C23 0.3(3) . . . . ?
Cu1 N3 C24 C23 -178.68(15) . . . . ?
C26 N3 C24 C28 -179.45(18) . . . . ?
Cu1 N3 C24 C28 1.5(3) . . . . ?
C22 C23 C24 N3 -0.7(3) . . . . ?
C22 C23 C24 C28 179.1(2) . . . . ?
C15 N4 C25 C18 2.7(3) . . . . ?
Cu1 N4 C25 C18 177.16(16) . . . . ?
C15 N4 C25 C26 -176.97(19) . . . . ?
Cu1 N4 C25 C26 -2.5(2) . . . . ?
C17 C18 C25 N4 -2.6(3) . . . . ?
C19 C18 C25 N4 176.85(19) . . . . ?
C17 C18 C25 C26 177.07(19) . . . . ?
C19 C18 C25 C26 -3.5(3) . . . . ?
C24 N3 C26 C21 0.2(3) . . . . ?
Cu1 N3 C26 C21 179.39(16) . . . . ?
C24 N3 C26 C25 179.97(18) . . . . ?
Cu1 N3 C26 C25 -0.9(2) . . . . ?
C22 C21 C26 N3 -0.4(3) . . . . ?
C20 C21 C26 N3 -179.87(19) . . . . ?
C22 C21 C26 C25 179.88(19) . . . . ?
C20 C21 C26 C25 0.4(3) . . . . ?
N4 C25 C26 N3 2.4(3) . . . . ?
C18 C25 C26 N3 -177.35(19) . . . . ?
N4 C25 C26 C21 -177.88(19) . . . . ?
C18 C25 C26 C21 2.4(3) . . . . ?
C34 C29 C30 C31 1.8(3) . . . . ?
C56 C29 C30 C31 -178.2(2) . . . . ?
C29 C30 C31 C32 1.0(3) . . . . ?
C30 C31 C32 C33 -1.4(3) . . . . ?
C31 C32 C33 C34 -1.1(3) . . . . ?
C31 C32 C33 C35 175.83(19) . . . . ?
C30 C29 C34 O1 174.92(19) . . . . ?
C56 C29 C34 O1 -5.1(3) . . . . ?
C30 C29 C34 C33 -4.3(3) . . . . ?
C56 C29 C34 C33 175.74(19) . . . . ?
C32 C33 C34 O1 -175.28(18) . . . . ?
C35 C33 C34 O1 7.8(3) . . . . ?
C32 C33 C34 C29 3.9(3) . . . . ?
C35 C33 C34 C29 -172.99(19) . . . . ?
C32 C33 C35 C36 -90.4(2) . . . . ?
C34 C33 C35 C36 86.4(2) . . . . ?
C33 C35 C36 C37 73.8(2) . . . . ?
C33 C35 C36 C41 -102.3(2) . . . . ?
C41 C36 C37 C38 1.9(3) . . . . ?
C35 C36 C37 C38 -174.36(19) . . . . ?
C36 C37 C38 C39 0.1(3) . . . . ?
C37 C38 C39 C40 -1.3(3) . . . . ?
C38 C39 C40 C41 0.3(3) . . . . ?
C38 C39 C40 C42 179.43(19) . . . . ?
C39 C40 C41 O2 -177.34(18) . . . . ?
C42 C40 C41 O2 3.6(3) . . . . ?
C39 C40 C41 C36 1.8(3) . . . . ?
C42 C40 C41 C36 -177.32(19) . . . . ?
C37 C36 C41 O2 176.27(18) . . . . ?
C35 C36 C41 O2 -7.5(3) . . . . ?
C37 C36 C41 C40 -2.9(3) . . . . ?
C35 C36 C41 C40 173.40(18) . . . . ?
C39 C40 C42 C43 -81.1(2) . . . . ?
C41 C40 C42 C43 98.0(2) . . . . ?
C40 C42 C43 C44 104.0(2) . . . . ?
C40 C42 C43 C48 -74.9(3) . . . . ?
C48 C43 C44 C45 -0.3(3) . . . . ?
C42 C43 C44 C45 -179.2(2) . . . . ?
C43 C44 C45 C46 2.0(3) . . . . ?
C44 C45 C46 C47 -1.6(3) . . . . ?
C45 C46 C47 C48 -0.3(3) . . . . ?
C45 C46 C47 C49 179.29(19) . . . . ?
C44 C43 C48 O3 177.47(18) . . . . ?
C42 C43 C48 O3 -3.6(3) . . . . ?
C44 C43 C48 C47 -1.8(3) . . . . ?
C42 C43 C48 C47 177.17(19) . . . . ?
C46 C47 C48 O3 -177.16(18) . . . . ?
C49 C47 C48 O3 3.2(3) . . . . ?
C46 C47 C48 C43 2.1(3) . . . . ?
C49 C47 C48 C43 -177.56(19) . . . . ?
C46 C47 C49 C50 -99.6(2) . . . . ?
C48 C47 C49 C50 80.0(3) . . . . ?
C47 C49 C50 C51 91.5(2) . . . . ?
C47 C49 C50 C55 -89.1(2) . . . . ?
C55 C50 C51 C52 0.2(3) . . . . ?
C49 C50 C51 C52 179.6(2) . . . . ?
C50 C51 C52 C53 -0.5(3) . . . . ?
C51 C52 C53 C54 0.1(3) . . . . ?
C52 C53 C54 C55 0.4(3) . . . . ?
C52 C53 C54 C56 -178.3(2) . . . . ?
C51 C50 C55 O4 179.78(19) . . . . ?
C49 C50 C55 O4 0.4(3) . . . . ?
C51 C50 C55 C54 0.3(3) . . . . ?
C49 C50 C55 C54 -179.06(19) . . . . ?
C53 C54 C55 O4 179.91(19) . . . . ?
C56 C54 C55 O4 -1.4(3) . . . . ?
C53 C54 C55 C50 -0.6(3) . . . . ?
C56 C54 C55 C50 178.04(19) . . . . ?
C30 C29 C56 C54 96.5(2) . . . . ?
C34 C29 C56 C54 -83.5(3) . . . . ?
C53 C54 C56 C29 -94.7(2) . . . . ?
C55 C54 C56 C29 86.7(2) . . . . ?
